data_7217124
loop_
_publ_author_name
'Zhang, He'
'Yu, Kai'
'Gao, Song'
'Wang, Chun-Mei'
'Wang, Chun-Xiao'
'Wang, Hai-Yan'
'Zhou, Bai-Bin'

_publ_section_title
;
 Two unusual organic--inorganic hybrid 3-D frameworks based on Keggin-type
 heteropoly blue anion-chains, 40-membered macrocycles, and sodium linker
 units
;
_journal_issue 36
_journal_name_full CrystEngComm
_journal_page_first 8449
_journal_paper_doi 10.1039/C4CE01029A
_journal_volume 16
_journal_year 2014
_chemical_formula_moiety 'C28 H44 Ag4 N24 Na O41 P W12'
_chemical_formula_sum 'C28 H44 Ag4 N24 Na O41 P W12'
_chemical_formula_weight 4064.39
_chemical_name_systematic
; 
 ? 
;
_space_group_IT_number 2
_symmetry_cell_setting triclinic
_symmetry_space_group_name_Hall '-P 1'
_symmetry_space_group_name_H-M 'P -1'
_atom_sites_solution_hydrogens geom
_atom_sites_solution_primary direct
_atom_sites_solution_secondary difmap
_audit_creation_method SHELXL-97
_cell_angle_alpha 64.8306(13)
_cell_angle_beta 73.1694(15)
_cell_angle_gamma 69.7887(15)
_cell_formula_units_Z 1
_cell_length_a 10.9694(11)
_cell_length_b 13.6637(14)
_cell_length_c 13.9341(14)
_cell_measurement_reflns_used 5476
_cell_measurement_temperature 293(2)
_cell_measurement_theta_max 27.48
_cell_measurement_theta_min 2.28
_cell_volume 1748.6(3)
_computing_cell_refinement 'Bruker SMART'
_computing_data_collection 'Bruker SMART'
_computing_data_reduction 'Bruker SMART'
_computing_molecular_graphics 'Bruker SHELXTL'
_computing_publication_material 'Bruker SHELXTL'
_computing_structure_refinement 'SHELXL-97 (Sheldrick, 1997)'
_computing_structure_solution 'SHELXS-97 (Sheldrick, 1990)'
_diffrn_ambient_temperature 293(2)
_diffrn_measured_fraction_theta_full 0.986
_diffrn_measured_fraction_theta_max 0.986
_diffrn_measurement_device_type 'CCD area detector'
_diffrn_measurement_method 'phi and omega scans'
_diffrn_radiation_monochromator graphite
_diffrn_radiation_source 'fine-focus sealed tube'
_diffrn_radiation_type MoK\a
_diffrn_radiation_wavelength 0.71000
_diffrn_reflns_av_R_equivalents 0.0273
_diffrn_reflns_av_sigmaI/netI 0.0552
_diffrn_reflns_limit_h_max 14
_diffrn_reflns_limit_h_min -13
_diffrn_reflns_limit_k_max 17
_diffrn_reflns_limit_k_min -17
_diffrn_reflns_limit_l_max 18
_diffrn_reflns_limit_l_min -13
_diffrn_reflns_number 10254
_diffrn_reflns_theta_full 27.49
_diffrn_reflns_theta_max 27.49
_diffrn_reflns_theta_min 1.89
_exptl_absorpt_coefficient_mu 20.869
_exptl_absorpt_correction_T_max 0.0176
_exptl_absorpt_correction_T_min 0.0013
_exptl_absorpt_correction_type multi-scan
_exptl_crystal_colour blue
_exptl_crystal_density_diffrn 3.860
_exptl_crystal_density_method 'not measured'
_exptl_crystal_description block
_exptl_crystal_F_000 1810
_exptl_crystal_size_max 0.24
_exptl_crystal_size_mid 0.22
_exptl_crystal_size_min 0.20
_refine_diff_density_max 1.794
_refine_diff_density_min -2.638
_refine_diff_density_rms 0.178
_refine_ls_extinction_method none
_refine_ls_goodness_of_fit_ref 1.167
_refine_ls_hydrogen_treatment constr
_refine_ls_matrix_type full
_refine_ls_number_parameters 523
_refine_ls_number_reflns 7538
_refine_ls_number_restraints 564
_refine_ls_restrained_S_all 1.175
_refine_ls_R_factor_all 0.0513
_refine_ls_R_factor_gt 0.0659
_refine_ls_shift/su_max 0.001
_refine_ls_shift/su_mean 0.000
_refine_ls_structure_factor_coef Fsqd
_refine_ls_weighting_details 'calc w=1/[\s^2^(Fo^2^)+(0.0628P)^2^+400.8554P] where P=(Fo^2^+2Fc^2^)/3'
_refine_ls_weighting_scheme calc
_refine_ls_wR_factor_gt 0.0942
_refine_ls_wR_factor_ref 0.1076
_reflns_number_gt 6972
_reflns_number_total 7985
_reflns_threshold_expression >2sigma(I)
_cod_data_source_file c4ce01029a2.cif
_cod_data_source_block 111
_cod_depositor_comments
;
The following automatic conversions were performed:

'_symmetry_cell_setting' value 'Triclinic' changed to 'triclinic'
according to
/usr/data/users/saulius/crontab/automatic-downloads/rss-feeds/RSC/lib/dictionaries/cif_core.dic
dictionary named 'cif_core.dic' version 2.4.2 from 2011-04-26.

Automatic conversion script
Id: cif_fix_values 2281 2013-09-26 08:29:07Z andrius 

 Adding full bibliography for 7217123--7217124.cif.
;
_cod_database_code 7217124

loop_
_symmetry_equiv_pos_as_xyz
'x, y, z'
'-x, -y, -z'

loop_
_atom_site_label
_atom_site_type_symbol
_atom_site_fract_x
_atom_site_fract_y
_atom_site_fract_z
_atom_site_U_iso_or_equiv
_atom_site_adp_type
_atom_site_occupancy
_atom_site_symmetry_multiplicity
_atom_site_calc_flag
_atom_site_refinement_flags
W1 W -0.23855(11) 0.97306(11) 0.73894(9) 0.0178(3) Uani 1 1 d .
W2 W -0.27682(11) 1.22960(9) 0.51854(8) 0.0118(2) Uani 1 1 d .
W3 W 0.05375(11) 1.23774(9) 0.51041(9) 0.0125(3) Uani 1 1 d .
W4 W -0.03902(10) 1.25644(9) 0.27791(9) 0.0108(2) Uani 1 1 d .
W5 W -0.08813(11) 1.01688(11) 0.26669(9) 0.0178(3) Uani 1 1 d .
W6 W -0.32235(18) 0.99468(17) 0.50383(14) 0.0456(5) Uani 1 1 d .
Ag1 Ag 0.5642(5) 0.0571(3) 0.2534(5) 0.0788(14) Uani 1 1 d .
Ag2 Ag 0.1489(5) 0.9958(3) 0.0096(4) 0.0667(11) Uani 1 1 d .
P1 P 0.0000 1.0000 0.5000 0.023(2) Uani 1 2 d S
Na1 Na 0.0000 1.5000 0.0000 0.031(4) Uani 1 2 d S
O1 O -0.344(3) 0.955(2) 0.856(2) 0.033(4) Uani 1 1 d U
O2 O -0.131(3) 0.829(3) 0.758(2) 0.044(3) Uani 1 1 d U
O3 O -0.099(3) 0.998(3) 0.778(2) 0.043(3) Uani 1 1 d U
O4 O -0.322(3) 0.952(2) 0.656(2) 0.040(3) Uani 1 1 d U
O5 O -0.291(3) 1.130(2) 0.665(2) 0.040(3) Uani 1 1 d U
O6 O -0.399(3) 1.339(2) 0.527(2) 0.038(4) Uani 1 1 d U
O7 O -0.134(3) 1.266(2) 0.541(2) 0.038(3) Uani 1 1 d U
O8 O -0.200(3) 1.281(2) 0.369(2) 0.038(3) Uani 1 1 d U
O9 O -0.353(3) 1.147(2) 0.489(2) 0.037(2) Uani 1 1 d U
O10 O 0.077(3) 1.348(2) 0.516(2) 0.038(5) Uani 1 1 d U
O11 O 0.223(3) 1.155(2) 0.481(2) 0.042(3) Uani 1 1 d U
O12 O 0.037(3) 1.287(2) 0.366(2) 0.038(3) Uani 1 1 d U
O13 O -0.042(6) 1.124(5) 0.465(5) 0.039(3) Uani 0.50 1 d PU
O14 O 0.076(6) 1.046(5) 0.543(5) 0.039(3) Uani 0.50 1 d PU
O15 O -0.056(3) 1.376(2) 0.170(2) 0.041(4) Uani 1 1 d U
O16 O -0.105(3) 1.174(2) 0.236(2) 0.040(3) Uani 1 1 d U
O17 O 0.016(6) 1.062(5) 0.377(5) 0.039(3) Uani 0.50 1 d PU
O18 O -0.124(3) 1.027(2) 0.152(2) 0.034(4) Uani 1 1 d U
O19 O -0.041(3) 0.866(3) 0.342(2) 0.043(3) Uani 1 1 d U
O20 O -0.251(3) 1.034(2) 0.352(2) 0.041(3) Uani 1 1 d U
O21 O -0.5000 1.0000 0.5000 0.040(4) Uani 1 2 d SU
O22 O 0.154(6) 0.961(5) 0.447(5) 0.039(3) Uani 0.50 1 d PU
O23 O 0.214(3) 1.472(3) 0.031(3) 0.062(9) Uani 1 1 d U
H23A H 0.2766 1.4201 0.0150 0.075 Uiso 1 1 d R
H23B H 0.2284 1.5119 0.0571 0.075 Uiso 1 1 d R
N1 N 0.072(3) 1.332(2) -0.081(2) 0.024(6) Uani 1 1 d .
N2 N 0.064(2) 1.324(2) -0.1702(19) 0.014(5) Uani 1 1 d U
N3 N 0.102(3) 1.155(2) -0.054(2) 0.020(5) Uani 1 1 d U
N4 N 0.335(2) 1.275(2) -0.318(2) 0.023(6) Uani 1 1 d .
N5 N 0.373(3) 1.240(2) -0.222(3) 0.030(7) Uani 1 1 d .
N7 N 0.509(3) 0.208(2) 0.241(2) 0.028(6) Uani 1 1 d U
N8 N 0.494(3) 0.377(2) 0.220(2) 0.027(6) Uani 1 1 d U
N9 N 0.376(4) 0.381(3) 0.212(3) 0.046(8) Uani 1 1 d U
N10 N 0.262(3) 0.673(2) 0.195(2) 0.024(6) Uani 1 1 d .
N11 N 0.265(4) 0.656(2) 0.104(2) 0.033(7) Uani 1 1 d .
N12 N 0.210(3) 0.837(2) 0.078(2) 0.028(6) Uani 1 1 d .
C1 C 0.095(4) 1.228(3) -0.012(3) 0.035(8) Uani 1 1 d .
H1 H 0.1059 1.2083 0.0586 0.042 Uiso 1 1 calc R
C2 C 0.084(4) 1.218(3) -0.159(3) 0.030(8) Uani 1 1 d .
H2 H 0.0853 1.1915 -0.2108 0.037 Uiso 1 1 calc R
C3 C 0.055(3) 1.421(2) -0.272(2) 0.018(6) Uani 1 1 d .
H3A H -0.0145 1.4827 -0.2594 0.022 Uiso 1 1 calc R
H3B H 0.0311 1.4012 -0.3224 0.022 Uiso 1 1 calc R
C4 C 0.184(3) 1.458(2) -0.324(3) 0.023(7) Uani 1 1 d .
H4A H 0.1620 1.5344 -0.3743 0.028 Uiso 1 1 calc R
H4B H 0.2186 1.4589 -0.2678 0.028 Uiso 1 1 calc R
C5 C 0.289(4) 1.390(3) -0.381(3) 0.028(7) Uani 1 1 d .
H5A H 0.2573 1.3943 -0.4414 0.034 Uiso 1 1 calc R
H5B H 0.3638 1.4230 -0.4108 0.034 Uiso 1 1 calc R
C6 C 0.347(4) 1.187(3) -0.340(3) 0.033(8) Uani 1 1 d .
H6 H 0.3260 1.1898 -0.4018 0.040 Uiso 1 1 calc R
C7 C 0.403(4) 1.135(3) -0.191(4) 0.040(10) Uani 1 1 d .
H7 H 0.4312 1.0888 -0.1251 0.048 Uiso 1 1 calc R
C8 C 0.381(5) 0.275(4) 0.231(4) 0.049(10) Uani 1 1 d U
H8 H 0.3094 0.2496 0.2372 0.059 Uiso 1 1 calc R
C9 C 0.573(4) 0.275(3) 0.238(3) 0.032(8) Uani 1 1 d U
H9 H 0.6601 0.2537 0.2471 0.038 Uiso 1 1 calc R
C10 C 0.521(4) 0.481(3) 0.203(3) 0.032(8) Uani 1 1 d U
H10A H 0.4973 0.5361 0.1347 0.039 Uiso 1 1 calc R
H10B H 0.6146 0.4678 0.1990 0.039 Uiso 1 1 calc R
C11 C 0.446(4) 0.527(3) 0.291(3) 0.031(8) Uani 1 1 d .
H11A H 0.4586 0.4669 0.3603 0.037 Uiso 1 1 calc R
H11B H 0.4851 0.5835 0.2854 0.037 Uiso 1 1 calc R
C12 C 0.302(4) 0.577(3) 0.292(3) 0.032(8) Uani 1 1 d .
H12A H 0.2619 0.5189 0.3030 0.039 Uiso 1 1 calc R
H12B H 0.2649 0.6007 0.3532 0.039 Uiso 1 1 calc R
C13 C 0.233(4) 0.775(3) 0.183(4) 0.039(10) Uani 1 1 d .
H13 H 0.2271 0.8029 0.2344 0.047 Uiso 1 1 calc R
C14 C 0.228(4) 0.761(3) 0.034(3) 0.029(7) Uani 1 1 d .
H14 H 0.2158 0.7786 -0.0359 0.035 Uiso 1 1 calc R
N6 N 0.392(4) 1.095(3) -0.262(3) 0.041(8) Uani 1 1 d U

loop_
_atom_site_aniso_label
_atom_site_aniso_U_11
_atom_site_aniso_U_22
_atom_site_aniso_U_33
_atom_site_aniso_U_23
_atom_site_aniso_U_13
_atom_site_aniso_U_12
W1 0.0166(6) 0.0296(7) 0.0153(5) -0.0143(5) 0.0089(4) -0.0169(5)
W2 0.0140(5) 0.0076(5) 0.0129(5) -0.0031(4) -0.0031(4) -0.0017(4)
W3 0.0157(5) 0.0071(5) 0.0132(5) -0.0029(4) -0.0010(4) -0.0035(4)
W4 0.0129(5) 0.0045(5) 0.0140(5) -0.0030(4) -0.0015(4) -0.0024(4)
W5 0.0109(5) 0.0299(7) 0.0162(5) -0.0161(5) -0.0056(4) 0.0031(4)
W6 0.0393(9) 0.0564(11) 0.0359(9) -0.0054(8) -0.0067(7) -0.0202(8)
Ag1 0.084(3) 0.036(2) 0.122(4) -0.034(2) -0.028(3) -0.006(2)
Ag2 0.080(3) 0.040(2) 0.068(3) -0.0141(19) -0.009(2) -0.012(2)
P1 0.042(7) 0.013(5) 0.014(5) -0.006(4) -0.002(5) -0.010(5)
Na1 0.051(13) 0.020(9) 0.021(9) -0.001(7) -0.012(8) -0.014(9)
O1 0.037(9) 0.033(8) 0.026(8) -0.014(7) 0.003(7) -0.011(7)
O2 0.044(4) 0.044(4) 0.044(4) -0.0161(15) -0.0074(12) -0.0113(13)
O3 0.043(3) 0.043(3) 0.043(3) -0.0157(14) -0.0072(11) -0.0110(12)
O4 0.046(3) 0.038(3) 0.039(3) -0.0158(13) -0.0077(11) -0.0117(12)
O5 0.045(4) 0.040(4) 0.039(4) -0.015(4) -0.009(4) -0.015(4)
O6 0.038(4) 0.038(4) 0.038(4) -0.0139(18) -0.0064(13) -0.0095(15)
O7 0.042(4) 0.041(4) 0.037(4) -0.015(4) -0.009(4) -0.014(4)
O8 0.041(4) 0.041(4) 0.037(4) -0.015(4) -0.008(4) -0.014(4)
O9 0.053(3) 0.035(3) 0.034(3) -0.0160(13) -0.0081(11) -0.0167(12)
O10 0.046(10) 0.043(9) 0.042(9) -0.022(8) -0.005(8) -0.026(8)
O11 0.041(3) 0.042(3) 0.041(3) -0.0148(14) -0.0069(11) -0.0104(12)
O12 0.039(4) 0.041(4) 0.037(4) -0.016(4) -0.008(4) -0.013(4)
O13 0.039(3) 0.039(3) 0.039(3) -0.0143(13) -0.0067(11) -0.0102(12)
O14 0.039(3) 0.039(3) 0.039(3) -0.0142(14) -0.0066(11) -0.0101(12)
O15 0.039(6) 0.043(6) 0.038(6) -0.010(6) -0.007(6) -0.012(6)
O16 0.042(4) 0.040(4) 0.042(4) -0.017(4) -0.007(4) -0.012(4)
O17 0.039(3) 0.039(3) 0.039(3) -0.0143(13) -0.0066(11) -0.0101(12)
O18 0.040(6) 0.037(6) 0.037(6) -0.019(5) -0.012(5) -0.012(5)
O19 0.043(3) 0.043(3) 0.043(3) -0.0154(14) -0.0071(11) -0.0108(13)
O20 0.041(3) 0.041(3) 0.041(3) -0.0147(13) -0.0067(11) -0.0104(12)
O21 0.041(4) 0.040(4) 0.040(4) -0.0146(16) -0.0068(12) -0.0104(14)
O22 0.039(3) 0.039(3) 0.039(3) -0.0142(15) -0.0066(12) -0.0100(13)
O23 0.047(15) 0.058(16) 0.054(15) -0.006(13) -0.003(13) -0.003(13)
N1 0.038(16) 0.006(12) 0.021(13) -0.003(10) -0.004(11) -0.002(11)
N2 0.014(5) 0.014(5) 0.014(5) -0.005(3) -0.002(2) -0.004(2)
N3 0.019(5) 0.019(5) 0.020(5) -0.007(3) -0.003(2) -0.005(2)
N4 0.013(12) 0.029(15) 0.038(16) -0.019(13) -0.001(11) -0.012(11)
N5 0.022(14) 0.021(14) 0.044(17) -0.017(13) -0.013(12) 0.012(11)
N7 0.028(6) 0.028(6) 0.029(6) -0.010(3) -0.005(2) -0.007(3)
N8 0.027(6) 0.027(6) 0.028(6) -0.010(3) -0.005(2) -0.007(3)
N9 0.046(9) 0.046(8) 0.046(8) -0.017(4) -0.008(3) -0.012(3)
N10 0.038(16) 0.019(13) 0.016(12) -0.001(10) -0.008(11) -0.012(12)
N11 0.06(2) 0.008(13) 0.032(16) -0.008(11) -0.028(15) 0.005(13)
N12 0.048(18) 0.009(12) 0.020(13) -0.001(10) -0.011(12) -0.001(12)
C1 0.04(2) 0.027(18) 0.036(19) -0.023(16) -0.005(16) 0.003(16)
C2 0.04(2) 0.009(14) 0.04(2) -0.008(14) -0.010(16) -0.011(14)
C3 0.017(14) 0.013(14) 0.022(14) -0.010(12) 0.006(11) -0.004(11)
C4 0.036(18) 0.008(13) 0.027(16) -0.009(12) -0.007(13) -0.003(12)
C5 0.05(2) 0.024(17) 0.024(16) -0.008(13) -0.005(14) -0.025(16)
C6 0.031(18) 0.027(18) 0.05(2) -0.032(17) 0.008(16) -0.003(15)
C7 0.025(18) 0.024(19) 0.07(3) -0.03(2) -0.014(18) 0.009(15)
C8 0.049(11) 0.049(11) 0.049(11) -0.018(4) -0.008(3) -0.012(3)
C9 0.032(8) 0.032(8) 0.032(8) -0.012(3) -0.005(2) -0.008(3)
C10 0.032(8) 0.032(8) 0.032(8) -0.012(3) -0.005(2) -0.008(3)
C11 0.05(2) 0.018(16) 0.031(18) -0.006(14) -0.028(17) -0.001(15)
C12 0.05(2) 0.011(15) 0.023(16) -0.005(13) -0.015(15) 0.015(14)
C13 0.04(2) 0.021(18) 0.06(3) -0.021(18) -0.03(2) 0.013(16)
C14 0.035(19) 0.017(16) 0.020(15) 0.004(13) -0.008(13) 0.001(14)
N6 0.041(8) 0.041(8) 0.042(8) -0.015(3) -0.007(2) -0.010(3)

loop_
_atom_type_symbol
_atom_type_description
_atom_type_scat_dispersion_real
_atom_type_scat_dispersion_imag
_atom_type_scat_source
C C 0.0033 0.0016 'International Tables Vol C Tables 4.2.6.8 and 6.1.1.4'
H H 0.0000 0.0000 'International Tables Vol C Tables 4.2.6.8 and 6.1.1.4'
Ag Ag -0.8971 1.1015 'International Tables Vol C Tables 4.2.6.8 and 6.1.1.4'
N N 0.0061 0.0033 'International Tables Vol C Tables 4.2.6.8 and 6.1.1.4'
Na Na 0.0362 0.0249 'International Tables Vol C Tables 4.2.6.8 and 6.1.1.4'
O O 0.0106 0.0060 'International Tables Vol C Tables 4.2.6.8 and 6.1.1.4'
P P 0.1023 0.0942 'International Tables Vol C Tables 4.2.6.8 and 6.1.1.4'
W W -0.8490 6.8722 'International Tables Vol C Tables 4.2.6.8 and 6.1.1.4'

loop_
_geom_angle_atom_site_label_1
_geom_angle_atom_site_label_2
_geom_angle_atom_site_label_3
_geom_angle
_geom_angle_site_symmetry_1
_geom_angle_site_symmetry_3
O1 W1 O4 103.1(13) . .
O1 W1 O2 102.6(13) . .
O4 W1 O2 87.8(13) . .
O1 W1 O5 102.3(13) . .
O4 W1 O5 89.5(12) . .
O2 W1 O5 154.9(13) . .
O1 W1 O3 98.8(13) . .
O4 W1 O3 158.0(13) . .
O2 W1 O3 85.8(13) . .
O5 W1 O3 87.5(12) . .
O1 W1 O22 161.4(17) . 2_576
O4 W1 O22 65.8(16) . 2_576
O2 W1 O22 92.2(17) . 2_576
O5 W1 O22 64.0(16) . 2_576
O3 W1 O22 93.4(17) . 2_576
O1 W1 O17 154.4(16) . 2_576
O4 W1 O17 93.4(16) . 2_576
O2 W1 O17 58.1(16) . 2_576
O5 W1 O17 97.2(16) . 2_576
O3 W1 O17 65.4(16) . 2_576
O22 W1 O17 44.2(19) 2_576 2_576
O6 W2 O9 103.5(14) . .
O6 W2 O5 101.1(13) . .
O9 W2 O5 88.9(11) . .
O6 W2 O8 102.1(13) . .
O9 W2 O8 88.1(11) . .
O5 W2 O8 156.6(13) . .
O6 W2 O7 100.4(13) . .
O9 W2 O7 156.0(13) . .
O5 W2 O7 88.3(12) . .
O8 W2 O7 85.2(12) . .
O6 W2 O22 160.2(17) . 2_576
O9 W2 O22 65.9(16) . 2_576
O5 W2 O22 63.3(16) . 2_576
O8 W2 O22 94.5(16) . 2_576
O7 W2 O22 91.7(16) . 2_576
O10 W3 O11 102.7(14) . .
O10 W3 O12 102.0(13) . .
O11 W3 O12 90.0(13) . .
O10 W3 O7 102.3(13) . .
O11 W3 O7 155.0(13) . .
O12 W3 O7 86.1(12) . .
O10 W3 O19 104.6(13) . 2_576
O11 W3 O19 89.4(13) . 2_576
O12 W3 O19 152.9(12) . 2_576
O7 W3 O19 83.1(12) . 2_576
O10 W3 O14 160.0(17) . .
O11 W3 O14 64.6(16) . .
O12 W3 O14 93.8(16) . .
O7 W3 O14 91.0(16) . .
O19 W3 O14 61.7(16) 2_576 .
O10 W3 O13 159.5(17) . .
O11 W3 O13 92.4(16) . .
O12 W3 O13 63.8(16) . .
O7 W3 O13 63.8(15) . .
O19 W3 O13 89.1(16) 2_576 .
O14 W3 O13 40.5(19) . .
O15 W4 O8 102.6(13) . .
O15 W4 O16 99.3(13) . .
O8 W4 O16 88.1(12) . .
O15 W4 O2 103.9(14) . 2_576
O8 W4 O2 153.6(13) . 2_576
O16 W4 O2 87.5(13) . 2_576
O15 W4 O12 102.8(13) . .
O8 W4 O12 87.8(12) . .
O16 W4 O12 157.9(12) . .
O2 W4 O12 86.6(13) 2_576 .
O15 W4 O17 158.5(17) . .
O8 W4 O17 93.0(16) . .
O16 W4 O17 66.2(16) . .
O2 W4 O17 61.5(17) 2_576 .
O12 W4 O17 92.4(16) . .
O15 W4 O13 162.0(17) . .
O8 W4 O13 65.4(16) . .
O16 W4 O13 93.9(16) . .
O2 W4 O13 88.9(16) 2_576 .
O12 W4 O13 64.7(16) . .
O17 W4 O13 39.6(19) . .
O18 W5 O19 104.2(13) . .
O18 W5 O20 102.7(13) . .
O19 W5 O20 92.3(13) . .
O18 W5 O3 98.7(13) . 2_576
O19 W5 O3 84.7(13) . 2_576
O20 W5 O3 158.5(13) . 2_576
O18 W5 O16 100.7(12) . .
O19 W5 O16 154.6(13) . .
O20 W5 O16 87.1(13) . .
O3 W5 O16 86.6(13) 2_576 .
O18 W5 O14 160.7(16) . 2_576
O19 W5 O14 61.8(16) . 2_576
O20 W5 O14 66.7(16) . 2_576
O3 W5 O14 93.4(16) 2_576 2_576
O16 W5 O14 95.0(16) . 2_576
O18 W5 O17 155.5(16) . .
O19 W5 O17 93.1(16) . .
O20 W5 O17 93.6(16) . .
O3 W5 O17 65.4(16) 2_576 .
O16 W5 O17 61.6(16) . .
O14 W5 O17 43.8(19) 2_576 .
O9 W6 O11 156.9(13) . 2_576
O9 W6 O20 89.6(12) . .
O11 W6 O20 86.2(13) 2_576 .
O9 W6 O4 87.6(11) . .
O11 W6 O4 87.4(12) 2_576 .
O20 W6 O4 157.0(13) . .
O9 W6 O21 98.2(9) . .
O11 W6 O21 104.8(9) 2_576 .
O20 W6 O21 99.5(9) . .
O4 W6 O21 103.5(9) . .
O9 W6 O22 63.2(16) . 2_576
O11 W6 O22 94.7(16) 2_576 2_576
O20 W6 O22 96.2(16) . 2_576
O4 W6 O22 62.3(16) . 2_576
O21 W6 O22 155.6(13) . 2_576
O9 W6 O14 96.4(16) . 2_576
O11 W6 O14 61.4(16) 2_576 2_576
O20 W6 O14 64.3(16) . 2_576
O4 W6 O14 93.3(16) . 2_576
O21 W6 O14 158.1(13) . 2_576
O22 W6 O14 46.2(18) 2_576 2_576
N7 Ag1 N6 175.3(14) . 2_665
N3 Ag2 N12 174.3(13) . .
N3 Ag2 O18 93.0(10) . 2_575
N12 Ag2 O18 91.3(11) . 2_575
N3 Ag2 Ag2 87.4(8) . 2_575
N12 Ag2 Ag2 98.0(10) . 2_575
O18 Ag2 Ag2 62.1(7) 2_575 2_575
O13 P1 O13 180 2_576 .
O13 P1 O17 65(3) 2_576 2_576
O13 P1 O17 115(3) . 2_576
O13 P1 O17 115(3) 2_576 .
O13 P1 O17 65(3) . .
O17 P1 O17 180 2_576 .
O13 P1 O14 112(3) 2_576 .
O13 P1 O14 68(3) . .
O17 P1 O14 74(3) 2_576 .
O17 P1 O14 106(3) . .
O13 P1 O14 68(3) 2_576 2_576
O13 P1 O14 112(3) . 2_576
O17 P1 O14 106(3) 2_576 2_576
O17 P1 O14 74(3) . 2_576
O14 P1 O14 180 . 2_576
O13 P1 O22 71(3) 2_576 .
O13 P1 O22 109(3) . .
O17 P1 O22 109(3) 2_576 .
O17 P1 O22 71(3) . .
O14 P1 O22 75(3) . .
O14 P1 O22 105(3) 2_576 .
O13 P1 O22 109(3) 2_576 2_576
O13 P1 O22 71(3) . 2_576
O17 P1 O22 71(3) 2_576 2_576
O17 P1 O22 109(3) . 2_576
O14 P1 O22 105(3) . 2_576
O14 P1 O22 75(3) 2_576 2_576
O22 P1 O22 180 . 2_576
O15 Na1 O15 180 2_585 .
O15 Na1 O23 92.4(11) 2_585 2_585
O15 Na1 O23 87.6(11) . 2_585
O15 Na1 O23 87.6(11) 2_585 .
O15 Na1 O23 92.4(11) . .
O23 Na1 O23 180 2_585 .
O15 Na1 N1 90.1(9) 2_585 .
O15 Na1 N1 89.9(9) . .
O23 Na1 N1 84.7(12) 2_585 .
O23 Na1 N1 95.3(12) . .
O15 Na1 N1 89.9(9) 2_585 2_585
O15 Na1 N1 90.1(9) . 2_585
O23 Na1 N1 95.3(12) 2_585 2_585
O23 Na1 N1 84.7(12) . 2_585
N1 Na1 N1 180 . 2_585
W4 O2 W1 145.4(18) 2_576 .
W1 O3 W5 137.8(16) . 2_576
W1 O4 W6 138.0(16) . .
W1 O5 W2 136.2(16) . .
W3 O7 W2 141.2(15) . .
W4 O8 W2 140.4(16) . .
W2 O9 W6 138.2(17) . .
W3 O11 W6 141.1(17) . 2_576
W3 O12 W4 139.6(16) . .
P1 O13 O17 59(3) . .
P1 O13 O14 58(3) . .
O17 O13 O14 96(4) . .
P1 O13 O22 58(3) . 2_576
O17 O13 O22 97(4) . 2_576
O14 O13 O22 92(4) . 2_576
P1 O13 W4 126(3) . .
O17 O13 W4 67(3) . .
O14 O13 W4 133(4) . .
O22 O13 W4 132(3) 2_576 .
P1 O13 W3 124(3) . .
O17 O13 W3 131(4) . .
O14 O13 W3 66(3) . .
O22 O13 W3 128(3) 2_576 .
W4 O13 W3 91.4(19) . .
P1 O14 O13 54(3) . .
P1 O14 W3 127(3) . .
O13 O14 W3 73(3) . .
P1 O14 W5 123(3) . 2_576
O13 O14 W5 136(4) . 2_576
W3 O14 W5 93.6(19) . 2_576
P1 O14 W6 120(3) . 2_576
O13 O14 W6 131(4) . 2_576
W3 O14 W6 92.5(19) . 2_576
W5 O14 W6 90.6(19) 2_576 2_576
W4 O15 Na1 157.6(17) . .
W4 O16 W5 138.0(17) . .
P1 O17 O13 56(3) . .
P1 O17 W4 129(3) . .
O13 O17 W4 73(3) . .
P1 O17 W5 119(3) . .
O13 O17 W5 134(4) . .
W4 O17 W5 94(2) . .
P1 O17 W1 120(3) . 2_576
O13 O17 W1 133(4) . 2_576
W4 O17 W1 94(2) . 2_576
W5 O17 W1 91.3(18) . 2_576
W5 O18 Ag2 169.1(16) . 2_575
W5 O19 W3 139.6(17) . 2_576
W5 O20 W6 138.1(17) . .
W6 O21 W6 180 . 2_476
P1 O22 O13 51(2) . 2_576
P1 O22 W1 125(3) . 2_576
O13 O22 W1 137(3) 2_576 2_576
P1 O22 W2 124(3) . 2_576
O13 O22 W2 73(3) 2_576 2_576
W1 O22 W2 96(2) 2_576 2_576
P1 O22 W6 118(3) . 2_576
O13 O22 W6 128(3) 2_576 2_576
W1 O22 W6 93(2) 2_576 2_576
W2 O22 W6 92.4(19) 2_576 2_576
Na1 O23 H23A 118.7 . .
Na1 O23 H23B 121.3 . .
H23A O23 H23B 120.0 . .
C1 N1 N2 105(3) . .
C1 N1 Na1 117(2) . .
N2 N1 Na1 136.0(18) . .
N1 N2 C2 112(3) . .
N1 N2 C3 123(2) . .
C2 N2 C3 125(3) . .
C1 N3 C2 105(3) . .
C1 N3 Ag2 128(2) . .
C2 N3 Ag2 126(2) . .
C6 N4 N5 109(3) . .
C6 N4 C5 128(3) . .
N5 N4 C5 123(3) . .
C7 N5 N4 105(3) . .
C9 N7 C8 104(3) . .
C9 N7 Ag1 132(3) . .
C8 N7 Ag1 124(3) . .
N9 N8 C9 112(3) . .
N9 N8 C10 118(3) . .
C9 N8 C10 130(3) . .
N8 N9 C8 105(4) . .
C13 N10 N11 113(3) . .
C13 N10 C12 126(3) . .
N11 N10 C12 120(3) . .
C14 N11 N10 103(3) . .
C14 N12 C13 105(3) . .
C14 N12 Ag2 125(2) . .
C13 N12 Ag2 130(2) . .
N1 C1 N3 113(3) . .
N1 C1 H1 123.7 . .
N3 C1 H1 123.7 . .
N2 C2 N3 106(3) . .
N2 C2 H2 127.1 . .
N3 C2 H2 127.1 . .
N2 C3 C4 114(3) . .
N2 C3 H3A 108.8 . .
C4 C3 H3A 108.9 . .
N2 C3 H3B 108.8 . .
C4 C3 H3B 108.8 . .
H3A C3 H3B 107.7 . .
C5 C4 C3 117(3) . .
C5 C4 H4A 108.1 . .
C3 C4 H4A 108.1 . .
C5 C4 H4B 108.1 . .
C3 C4 H4B 108.1 . .
H4A C4 H4B 107.3 . .
N4 C5 C4 116(3) . .
N4 C5 H5A 108.4 . .
C4 C5 H5A 108.3 . .
N4 C5 H5B 108.3 . .
C4 C5 H5B 108.3 . .
H5A C5 H5B 107.4 . .
N6 C6 N4 110(4) . .
N6 C6 H6 125.2 . .
N4 C6 H6 125.3 . .
N5 C7 N6 114(4) . .
N5 C7 H7 123.1 . .
N6 C7 H7 123.1 . .
N9 C8 N7 110(4) . .
N9 C8 H8 125.1 . .
N7 C8 H8 125.1 . .
N7 C9 N8 110(3) . .
N7 C9 H9 125.2 . .
N8 C9 H9 125.2 . .
N8 C10 C11 113(3) . .
N8 C10 H10A 108.9 . .
C11 C10 H10A 108.9 . .
N8 C10 H10B 108.9 . .
C11 C10 H10B 109.0 . .
H10A C10 H10B 107.7 . .
C12 C11 C10 116(3) . .
C12 C11 H11A 108.3 . .
C10 C11 H11A 108.3 . .
C12 C11 H11B 108.3 . .
C10 C11 H11B 108.2 . .
H11A C11 H11B 107.4 . .
N10 C12 C11 116(3) . .
N10 C12 H12A 108.2 . .
C11 C12 H12A 108.2 . .
N10 C12 H12B 108.2 . .
C11 C12 H12B 108.2 . .
H12A C12 H12B 107.3 . .
N10 C13 N12 108(3) . .
N10 C13 H13 126.2 . .
N12 C13 H13 126.2 . .
N11 C14 N12 111(3) . .
N11 C14 H14 124.6 . .
N12 C14 H14 124.7 . .
C6 N6 C7 103(3) . .
C6 N6 Ag1 128(3) . 2_665
C7 N6 Ag1 129(3) . 2_665

loop_
_geom_bond_atom_site_label_1
_geom_bond_atom_site_label_2
_geom_bond_distance
_geom_bond_site_symmetry_2
W1 O1 1.68(2) .
W1 O4 1.83(3) .
W1 O2 1.86(3) .
W1 O5 1.89(3) .
W1 O3 1.94(3) .
W1 O22 2.37(6) 2_576
W1 O17 2.52(6) 2_576
W2 O6 1.65(3) .
W2 O9 1.83(2) .
W2 O5 1.91(3) .
W2 O8 1.92(3) .
W2 O7 1.94(3) .
W2 O22 2.39(6) 2_576
W3 O10 1.65(2) .
W3 O11 1.84(3) .
W3 O12 1.88(3) .
W3 O7 1.92(3) .
W3 O19 1.94(3) 2_576
W3 O14 2.40(6) .
W3 O13 2.51(6) .
W4 O15 1.68(3) .
W4 O8 1.87(3) .
W4 O16 1.87(3) .
W4 O2 1.88(3) 2_576
W4 O12 1.91(3) .
W4 O17 2.36(6) .
W4 O13 2.46(6) .
W5 O18 1.69(2) .
W5 O19 1.83(3) .
W5 O20 1.84(3) .
W5 O3 1.93(3) 2_576
W5 O16 1.95(3) .
W5 O14 2.45(6) 2_576
W5 O17 2.53(6) .
W6 O9 1.93(2) .
W6 O11 1.91(3) 2_576
W6 O20 1.93(3) .
W6 O4 1.94(3) .
W6 O21 1.9403(18) .
W6 O22 2.47(6) 2_576
W6 O14 2.50(6) 2_576
Ag1 N7 1.88(3) .
Ag1 N6 1.92(4) 2_665
Ag2 N3 1.90(3) .
Ag2 N12 1.91(3) .
Ag2 O18 2.50(3) 2_575
Ag2 Ag2 3.313(10) 2_575
P1 O13 1.49(6) 2_576
P1 O13 1.49(6) .
P1 O17 1.54(6) 2_576
P1 O17 1.54(6) .
P1 O14 1.56(6) .
P1 O14 1.56(6) 2_576
P1 O22 1.63(6) .
P1 O22 1.63(6) 2_576
Na1 O15 2.30(3) 2_585
Na1 O15 2.30(3) .
Na1 O23 2.38(4) 2_585
Na1 O23 2.38(4) .
Na1 N1 2.76(3) .
Na1 N1 2.76(3) 2_585
O2 W4 1.88(3) 2_576
O3 W5 1.93(3) 2_576
O11 W6 1.91(3) 2_576
O13 O17 1.63(8) .
O13 O14 1.70(8) .
O13 O22 1.80(8) 2_576
O14 W5 2.45(6) 2_576
O14 W6 2.50(6) 2_576
O17 W1 2.52(6) 2_576
O18 Ag2 2.50(2) 2_575
O19 W3 1.94(3) 2_576
O21 W6 1.9404(18) 2_476
O22 O13 1.80(8) 2_576
O22 W1 2.37(6) 2_576
O22 W2 2.39(6) 2_576
O22 W6 2.47(6) 2_576
O23 H23A 0.8534 .
O23 H23B 0.8523 .
N1 C1 1.31(5) .
N1 N2 1.32(4) .
N2 C2 1.34(4) .
N2 C3 1.47(4) .
N3 C1 1.33(4) .
N3 C2 1.38(5) .
N4 C6 1.32(4) .
N4 N5 1.35(4) .
N4 C5 1.42(4) .
N5 C7 1.26(5) .
N7 C9 1.31(5) .
N7 C8 1.39(6) .
N8 N9 1.31(5) .
N8 C9 1.32(5) .
N8 C10 1.46(5) .
N9 C8 1.35(6) .
N10 C13 1.26(4) .
N10 N11 1.37(4) .
N10 C12 1.47(4) .
N11 C14 1.34(4) .
N12 C14 1.36(5) .
N12 C13 1.38(5) .
C1 H1 0.9300 .
C2 H2 0.9300 .
C3 C4 1.54(4) .
C3 H3A 0.9700 .
C3 H3B 0.9700 .
C4 C5 1.49(5) .
C4 H4A 0.9700 .
C4 H4B 0.9700 .
C5 H5A 0.9700 .
C5 H5B 0.9700 .
C6 N6 1.32(5) .
C6 H6 0.9300 .
C7 N6 1.37(5) .
C7 H7 0.9300 .
C8 H8 0.9300 .
C9 H9 0.9300 .
C10 C11 1.52(5) .
C10 H10A 0.9700 .
C10 H10B 0.9700 .
C11 C12 1.49(5) .
C11 H11A 0.9700 .
C11 H11B 0.9700 .
C12 H12A 0.9700 .
C12 H12B 0.9700 .
C13 H13 0.9300 .
C14 H14 0.9300 .
N6 Ag1 1.92(4) 2_665

loop_
_geom_torsion_atom_site_label_1
_geom_torsion_atom_site_label_2
_geom_torsion_atom_site_label_3
_geom_torsion_atom_site_label_4
_geom_torsion
_geom_torsion_site_symmetry_1
_geom_torsion_site_symmetry_4
O1 W1 O2 W4 -150(3) . 2_576
O4 W1 O2 W4 107(3) . 2_576
O5 W1 O2 W4 23(5) . 2_576
O3 W1 O2 W4 -52(3) . 2_576
O22 W1 O2 W4 41(3) 2_576 2_576
O17 W1 O2 W4 12(3) 2_576 2_576
O1 W1 O3 W5 155(2) . 2_576
O4 W1 O3 W5 -20(5) . 2_576
O2 W1 O3 W5 53(2) . 2_576
O5 W1 O3 W5 -103(2) . 2_576
O22 W1 O3 W5 -39(3) 2_576 2_576
O17 W1 O3 W5 -3(2) 2_576 2_576
O1 W1 O4 W6 157(2) . .
O2 W1 O4 W6 -101(2) . .
O5 W1 O4 W6 54(2) . .
O3 W1 O4 W6 -28(5) . .
O22 W1 O4 W6 -8(2) 2_576 .
O17 W1 O4 W6 -43(3) 2_576 .
O9 W6 O4 W1 -53(2) . .
O11 W6 O4 W1 104(2) 2_576 .
O20 W6 O4 W1 30(5) . .
O21 W6 O4 W1 -151(2) . .
O22 W6 O4 W1 7(2) 2_576 .
O14 W6 O4 W1 43(3) 2_576 .
O1 W1 O5 W2 -157(2) . .
O4 W1 O5 W2 -54(2) . .
O2 W1 O5 W2 30(4) . .
O3 W1 O5 W2 104(2) . .
O22 W1 O5 W2 9(2) 2_576 .
O17 W1 O5 W2 40(3) 2_576 .
O6 W2 O5 W1 158(2) . .
O9 W2 O5 W1 54(2) . .
O8 W2 O5 W1 -28(4) . .
O7 W2 O5 W1 -102(2) . .
O22 W2 O5 W1 -9(2) 2_576 .
O10 W3 O7 W2 156(2) . .
O11 W3 O7 W2 -27(5) . .
O12 W3 O7 W2 54(3) . .
O19 W3 O7 W2 -101(3) 2_576 .
O14 W3 O7 W2 -39(3) . .
O13 W3 O7 W2 -8(2) . .
O6 W2 O7 W3 -155(2) . .
O9 W2 O7 W3 21(5) . .
O5 W2 O7 W3 104(3) . .
O8 W2 O7 W3 -54(2) . .
O22 W2 O7 W3 41(3) 2_576 .
O15 W4 O8 W2 -158(2) . .
O16 W4 O8 W2 103(2) . .
O2 W4 O8 W2 23(4) 2_576 .
O12 W4 O8 W2 -55(2) . .
O17 W4 O8 W2 37(3) . .
O13 W4 O8 W2 8(2) . .
O6 W2 O8 W4 153(2) . .
O9 W2 O8 W4 -103(2) . .
O5 W2 O8 W4 -20(5) . .
O7 W2 O8 W4 54(2) . .
O22 W2 O8 W4 -37(3) 2_576 .
O6 W2 O9 W6 -157(2) . .
O5 W2 O9 W6 -56(2) . .
O8 W2 O9 W6 101(2) . .
O7 W2 O9 W6 27(4) . .
O22 W2 O9 W6 5(2) 2_576 .
O11 W6 O9 W2 -23(4) 2_576 .
O20 W6 O9 W2 -102(2) . .
O4 W6 O9 W2 55(2) . .
O21 W6 O9 W2 158(2) . .
O22 W6 O9 W2 -5(2) 2_576 .
O14 W6 O9 W2 -38(3) 2_576 .
O10 W3 O11 W6 156(3) . 2_576
O12 W3 O11 W6 -101(3) . 2_576
O7 W3 O11 W6 -21(5) . 2_576
O19 W3 O11 W6 52(3) 2_576 2_576
O14 W3 O11 W6 -7(3) . 2_576
O13 W3 O11 W6 -38(3) . 2_576
O10 W3 O12 W4 -156(2) . .
O11 W3 O12 W4 101(3) . .
O7 W3 O12 W4 -54(2) . .
O19 W3 O12 W4 12(4) 2_576 .
O14 W3 O12 W4 36(3) . .
O13 W3 O12 W4 8(2) . .
O15 W4 O12 W3 158(2) . .
O8 W4 O12 W3 55(2) . .
O16 W4 O12 W3 -24(5) . .
O2 W4 O12 W3 -99(3) 2_576 .
O17 W4 O12 W3 -38(3) . .
O13 W4 O12 W3 -8(2) . .
O13 P1 O13 O17 162(27) 2_576 .
O17 P1 O13 O17 179.999(19) 2_576 .
O14 P1 O13 O17 122(4) . .
O14 P1 O13 O17 -58(4) 2_576 .
O22 P1 O13 O17 57(4) . .
O22 P1 O13 O17 -123(4) 2_576 .
O13 P1 O13 O14 40(30) 2_576 .
O17 P1 O13 O14 58(4) 2_576 .
O17 P1 O13 O14 -122(4) . .
O14 P1 O13 O14 179.999(15) 2_576 .
O22 P1 O13 O14 -64(3) . .
O22 P1 O13 O14 116(3) 2_576 .
O13 P1 O13 O22 -76(27) 2_576 2_576
O17 P1 O13 O22 -57(4) 2_576 2_576
O17 P1 O13 O22 123(4) . 2_576
O14 P1 O13 O22 -116(3) . 2_576
O14 P1 O13 O22 64(3) 2_576 2_576
O22 P1 O13 O22 179.999(7) . 2_576
O13 P1 O13 W4 163(23) 2_576 .
O17 P1 O13 W4 -179(3) 2_576 .
O17 P1 O13 W4 1(3) . .
O14 P1 O13 W4 123(4) . .
O14 P1 O13 W4 -57(4) 2_576 .
O22 P1 O13 W4 59(4) . .
O22 P1 O13 W4 -121(4) 2_576 .
O13 P1 O13 W3 41(23) 2_576 .
O17 P1 O13 W3 59(4) 2_576 .
O17 P1 O13 W3 -121(4) . .
O14 P1 O13 W3 1(3) . .
O14 P1 O13 W3 -179(3) 2_576 .
O22 P1 O13 W3 -63(4) . .
O22 P1 O13 W3 117(4) 2_576 .
O15 W4 O13 P1 180(3) . .
O8 W4 O13 P1 129(4) . .
O16 W4 O13 P1 43(4) . .
O2 W4 O13 P1 -45(4) 2_576 .
O12 W4 O13 P1 -131(4) . .
O17 W4 O13 P1 -1(3) . .
O15 W4 O13 O17 -179(5) . .
O8 W4 O13 O17 130(3) . .
O16 W4 O13 O17 44(3) . .
O2 W4 O13 O17 -43(3) 2_576 .
O12 W4 O13 O17 -130(3) . .
O15 W4 O13 O14 -103(6) . .
O8 W4 O13 O14 -154(5) . .
O16 W4 O13 O14 120(5) . .
O2 W4 O13 O14 33(5) 2_576 .
O12 W4 O13 O14 -54(5) . .
O17 W4 O13 O14 76(5) . .
O15 W4 O13 O22 102(6) . 2_576
O8 W4 O13 O22 51(4) . 2_576
O16 W4 O13 O22 -35(5) . 2_576
O2 W4 O13 O22 -122(4) 2_576 2_576
O12 W4 O13 O22 151(5) . 2_576
O17 W4 O13 O22 -79(5) . 2_576
O15 W4 O13 W3 -45(6) . .
O8 W4 O13 W3 -95.7(18) . .
O16 W4 O13 W3 178.2(15) . .
O2 W4 O13 W3 90.8(16) 2_576 .
O12 W4 O13 W3 4.1(12) . .
O17 W4 O13 W3 134(4) . .
O10 W3 O13 P1 -178(3) . .
O11 W3 O13 P1 44(4) . .
O12 W3 O13 P1 133(4) . .
O7 W3 O13 P1 -128(4) . .
O19 W3 O13 P1 -46(4) 2_576 .
O14 W3 O13 P1 -1(3) . .
O10 W3 O13 O17 105(6) . .
O11 W3 O13 O17 -33(5) . .
O12 W3 O13 O17 56(4) . .
O7 W3 O13 O17 155(5) . .
O19 W3 O13 O17 -122(5) 2_576 .
O14 W3 O13 O17 -77(5) . .
O10 W3 O13 O14 -178(4) . .
O11 W3 O13 O14 45(3) . .
O12 W3 O13 O14 133(3) . .
O7 W3 O13 O14 -127(3) . .
O19 W3 O13 O14 -45(3) 2_576 .
O10 W3 O13 O22 -104(6) . 2_576
O11 W3 O13 O22 118(4) . 2_576
O12 W3 O13 O22 -153(5) . 2_576
O7 W3 O13 O22 -54(4) . 2_576
O19 W3 O13 O22 28(4) 2_576 2_576
O14 W3 O13 O22 73(4) . 2_576
O10 W3 O13 W4 45(5) . .
O11 W3 O13 W4 -93.0(16) . .
O12 W3 O13 W4 -4.1(12) . .
O7 W3 O13 W4 94.9(18) . .
O19 W3 O13 W4 177.7(16) 2_576 .
O14 W3 O13 W4 -138(3) . .
O13 P1 O14 O13 180.002(17) 2_576 .
O17 P1 O14 O13 -126(3) 2_576 .
O17 P1 O14 O13 54(3) . .
O14 P1 O14 O13 -95(100) 2_576 .
O22 P1 O14 O13 119(3) . .
O22 P1 O14 O13 -61(3) 2_576 .
O13 P1 O14 W3 179(3) 2_576 .
O13 P1 O14 W3 -1(3) . .
O17 P1 O14 W3 -127(4) 2_576 .
O17 P1 O14 W3 53(4) . .
O14 P1 O14 W3 -96(100) 2_576 .
O22 P1 O14 W3 117(4) . .
O22 P1 O14 W3 -63(4) 2_576 .
O13 P1 O14 W5 -54(4) 2_576 2_576
O13 P1 O14 W5 126(4) . 2_576
O17 P1 O14 W5 -1(3) 2_576 2_576
O17 P1 O14 W5 179(3) . 2_576
O14 P1 O14 W5 31(100) 2_576 2_576
O22 P1 O14 W5 -116(4) . 2_576
O22 P1 O14 W5 64(4) 2_576 2_576
O13 P1 O14 W6 59(4) 2_576 2_576
O13 P1 O14 W6 -121(4) . 2_576
O17 P1 O14 W6 112(4) 2_576 2_576
O17 P1 O14 W6 -68(4) . 2_576
O14 P1 O14 W6 144(100) 2_576 2_576
O22 P1 O14 W6 -3(3) . 2_576
O22 P1 O14 W6 177(3) 2_576 2_576
O17 O13 O14 P1 -47(3) . .
O22 O13 O14 P1 50(3) 2_576 .
W4 O13 O14 P1 -111(5) . .
W3 O13 O14 P1 -179(3) . .
P1 O13 O14 W3 179(3) . .
O17 O13 O14 W3 132(3) . .
O22 O13 O14 W3 -131(3) 2_576 .
W4 O13 O14 W3 68(4) . .
P1 O13 O14 W5 -103(5) . 2_576
O17 O13 O14 W5 -150(4) . 2_576
O22 O13 O14 W5 -53(6) 2_576 2_576
W4 O13 O14 W5 145(3) . 2_576
W3 O13 O14 W5 78(4) . 2_576
P1 O13 O14 W6 101(4) . 2_576
O17 O13 O14 W6 53(5) . 2_576
O22 O13 O14 W6 151(4) 2_576 2_576
W4 O13 O14 W6 -11(7) . 2_576
W3 O13 O14 W6 -78(4) . 2_576
O10 W3 O14 P1 178(3) . .
O11 W3 O14 P1 -128(4) . .
O12 W3 O14 P1 -40(4) . .
O7 W3 O14 P1 46(4) . .
O19 W3 O14 P1 128(4) 2_576 .
O13 W3 O14 P1 1(3) . .
O10 W3 O14 O13 178(4) . .
O11 W3 O14 O13 -129(3) . .
O12 W3 O14 O13 -41(3) . .
O7 W3 O14 O13 45(3) . .
O19 W3 O14 O13 127(3) 2_576 .
O10 W3 O14 W5 41(6) . 2_576
O11 W3 O14 W5 94.2(19) . 2_576
O12 W3 O14 W5 -177.6(16) . 2_576
O7 W3 O14 W5 -91.4(16) . 2_576
O19 W3 O14 W5 -9.8(12) 2_576 2_576
O13 W3 O14 W5 -137(3) . 2_576
O10 W3 O14 W6 -50(6) . 2_576
O11 W3 O14 W6 3.5(12) . 2_576
O12 W3 O14 W6 91.7(16) . 2_576
O7 W3 O14 W6 177.8(15) . 2_576
O19 W3 O14 W6 -100.6(19) 2_576 2_576
O13 W3 O14 W6 132(3) . 2_576
O8 W4 O15 Na1 -177(4) . .
O16 W4 O15 Na1 -86(4) . .
O2 W4 O15 Na1 3(5) 2_576 .
O12 W4 O15 Na1 93(4) . .
O17 W4 O15 Na1 -41(7) . .
O13 W4 O15 Na1 137(5) . .
O15 Na1 O15 W4 -99(30) 2_585 .
O23 Na1 O15 W4 132(5) 2_585 .
O23 Na1 O15 W4 -48(4) . .
N1 Na1 O15 W4 47(4) . .
N1 Na1 O15 W4 -133(4) 2_585 .
O15 W4 O16 W5 156(2) . .
O8 W4 O16 W5 -102(2) . .
O2 W4 O16 W5 52(2) 2_576 .
O12 W4 O16 W5 -23(5) . .
O17 W4 O16 W5 -8(2) . .
O13 W4 O16 W5 -37(3) . .
O18 W5 O16 W4 -154(2) . .
O19 W5 O16 W4 14(5) . .
O20 W5 O16 W4 103(2) . .
O3 W5 O16 W4 -56(2) 2_576 .
O14 W5 O16 W4 37(3) 2_576 .
O17 W5 O16 W4 8(2) . .
O13 P1 O17 O13 180.00(2) 2_576 .
O17 P1 O17 O13 -116(39) 2_576 .
O14 P1 O17 O13 -55(4) . .
O14 P1 O17 O13 125(4) 2_576 .
O22 P1 O17 O13 -123(4) . .
O22 P1 O17 O13 57(4) 2_576 .
O13 P1 O17 W4 178(3) 2_576 .
O13 P1 O17 W4 -2(3) . .
O17 P1 O17 W4 -118(34) 2_576 .
O14 P1 O17 W4 -57(4) . .
O14 P1 O17 W4 123(4) 2_576 .
O22 P1 O17 W4 -125(5) . .
O22 P1 O17 W4 55(5) 2_576 .
O13 P1 O17 W5 55(4) 2_576 .
O13 P1 O17 W5 -125(4) . .
O17 P1 O17 W5 119(34) 2_576 .
O14 P1 O17 W5 179(3) . .
O14 P1 O17 W5 -1(3) 2_576 .
O22 P1 O17 W5 112(4) . .
O22 P1 O17 W5 -68(4) 2_576 .
O13 P1 O17 W1 -56(4) 2_576 2_576
O13 P1 O17 W1 124(4) . 2_576
O17 P1 O17 W1 8(34) 2_576 2_576
O14 P1 O17 W1 68(4) . 2_576
O14 P1 O17 W1 -112(4) 2_576 2_576
O22 P1 O17 W1 1(3) . 2_576
O22 P1 O17 W1 -179(3) 2_576 2_576
O14 O13 O17 P1 47(3) . .
O22 O13 O17 P1 -46(3) 2_576 .
W4 O13 O17 P1 -179(3) . .
W3 O13 O17 P1 110(4) . .
P1 O13 O17 W4 179(3) . .
O14 O13 O17 W4 -135(3) . .
O22 O13 O17 W4 133(3) 2_576 .
W3 O13 O17 W4 -71(4) . .
P1 O13 O17 W5 100(5) . .
O14 O13 O17 W5 146(4) . .
O22 O13 O17 W5 54(6) 2_576 .
W4 O13 O17 W5 -79(4) . .
W3 O13 O17 W5 -150(3) . .
P1 O13 O17 W1 -101(5) . 2_576
O14 O13 O17 W1 -55(6) . 2_576
O22 O13 O17 W1 -148(4) 2_576 2_576
W4 O13 O17 W1 80(4) . 2_576
W3 O13 O17 W1 9(8) . 2_576
O15 W4 O17 P1 -180(3) . .
O8 W4 O17 P1 -43(4) . .
O16 W4 O17 P1 -129(4) . .
O2 W4 O17 P1 130(5) 2_576 .
O12 W4 O17 P1 45(4) . .
O13 W4 O17 P1 1(3) . .
O15 W4 O17 O13 179(4) . .
O8 W4 O17 O13 -44(3) . .
O16 W4 O17 O13 -131(3) . .
O2 W4 O17 O13 129(3) 2_576 .
O12 W4 O17 O13 44(3) . .
O15 W4 O17 W5 -46(5) . .
O8 W4 O17 W5 90.7(16) . .
O16 W4 O17 W5 4.1(13) . .
O2 W4 O17 W5 -96.6(19) 2_576 .
O12 W4 O17 W5 178.6(16) . .
O13 W4 O17 W5 135(4) . .
O15 W4 O17 W1 45(5) . 2_576
O8 W4 O17 W1 -177.7(15) . 2_576
O16 W4 O17 W1 95.7(18) . 2_576
O2 W4 O17 W1 -5.0(12) 2_576 2_576
O12 W4 O17 W1 -89.8(16) . 2_576
O13 W4 O17 W1 -134(4) . 2_576
O18 W5 O17 P1 -177(2) . .
O19 W5 O17 P1 -42(3) . .
O20 W5 O17 P1 51(3) . .
O3 W5 O17 P1 -124(4) 2_576 .
O16 W5 O17 P1 136(4) . .
O14 W5 O17 P1 1(3) 2_576 .
O18 W5 O17 O13 114(5) . .
O19 W5 O17 O13 -111(5) . .
O20 W5 O17 O13 -18(5) . .
O3 W5 O17 O13 167(5) 2_576 .
O16 W5 O17 O13 66(5) . .
O14 W5 O17 O13 -69(5) 2_576 .
O18 W5 O17 W4 43(5) . .
O19 W5 O17 W4 178.7(17) . .
O20 W5 O17 W4 -88.8(17) . .
O3 W5 O17 W4 96.0(19) 2_576 .
O16 W5 O17 W4 -4.1(13) . .
O14 W5 O17 W4 -139(3) 2_576 .
O18 W5 O17 W1 -51(4) . 2_576
O19 W5 O17 W1 84.5(16) . 2_576
O20 W5 O17 W1 177.0(16) . 2_576
O3 W5 O17 W1 1.8(12) 2_576 2_576
O16 W5 O17 W1 -98.2(19) . 2_576
O14 W5 O17 W1 127(3) 2_576 2_576
O19 W5 O18 Ag2 -24(9) . 2_575
O20 W5 O18 Ag2 -120(8) . 2_575
O3 W5 O18 Ag2 63(8) 2_576 2_575
O16 W5 O18 Ag2 151(8) . 2_575
O14 W5 O18 Ag2 -65(11) 2_576 2_575
O17 W5 O18 Ag2 110(8) . 2_575
O18 W5 O19 W3 -146(3) . 2_576
O20 W5 O19 W3 -42(3) . 2_576
O3 W5 O19 W3 117(3) 2_576 2_576
O16 W5 O19 W3 46(5) . 2_576
O14 W5 O19 W3 20(3) 2_576 2_576
O17 W5 O19 W3 52(3) . 2_576
O18 W5 O20 W6 156(2) . .
O19 W5 O20 W6 51(3) . .
O3 W5 O20 W6 -30(5) 2_576 .
O16 W5 O20 W6 -103(3) . .
O14 W5 O20 W6 -6(2) 2_576 .
O17 W5 O20 W6 -42(3) . .
O9 W6 O20 W5 104(3) . .
O11 W6 O20 W5 -54(2) 2_576 .
O4 W6 O20 W5 21(5) . .
O21 W6 O20 W5 -158(2) . .
O22 W6 O20 W5 41(3) 2_576 .
O14 W6 O20 W5 6(2) 2_576 .
O9 W6 O21 W6 93(26) . 2_476
O11 W6 O21 W6 -87(26) 2_576 2_476
O20 W6 O21 W6 2(26) . 2_476
O4 W6 O21 W6 -178(26) . 2_476
O22 W6 O21 W6 131(26) 2_576 2_476
O14 W6 O21 W6 -39(26) 2_576 2_476
O13 P1 O22 O13 179.998(8) . 2_576
O17 P1 O22 O13 54(3) 2_576 2_576
O17 P1 O22 O13 -126(3) . 2_576
O14 P1 O22 O13 120(3) . 2_576
O14 P1 O22 O13 -60(3) 2_576 2_576
O22 P1 O22 O13 -41(39) 2_576 2_576
O13 P1 O22 W1 126(4) 2_576 2_576
O13 P1 O22 W1 -54(4) . 2_576
O17 P1 O22 W1 179(3) 2_576 2_576
O17 P1 O22 W1 -1(3) . 2_576
O14 P1 O22 W1 -114(4) . 2_576
O14 P1 O22 W1 66(4) 2_576 2_576
O22 P1 O22 W1 85(23) 2_576 2_576
O13 P1 O22 W2 -2(3) 2_576 2_576
O13 P1 O22 W2 178(3) . 2_576
O17 P1 O22 W2 51(4) 2_576 2_576
O17 P1 O22 W2 -129(4) . 2_576
O14 P1 O22 W2 118(4) . 2_576
O14 P1 O22 W2 -62(4) 2_576 2_576
O22 P1 O22 W2 -43(23) 2_576 2_576
O13 P1 O22 W6 -117(4) 2_576 2_576
O13 P1 O22 W6 63(4) . 2_576
O17 P1 O22 W6 -64(4) 2_576 2_576
O17 P1 O22 W6 116(4) . 2_576
O14 P1 O22 W6 3(3) . 2_576
O14 P1 O22 W6 -177(3) 2_576 2_576
O22 P1 O22 W6 -158(23) 2_576 2_576
O15 Na1 N1 C1 161(3) 2_585 .
O15 Na1 N1 C1 -19(3) . .
O23 Na1 N1 C1 -106(3) 2_585 .
O23 Na1 N1 C1 74(3) . .
N1 Na1 N1 C1 -169(34) 2_585 .
O15 Na1 N1 N2 -37(3) 2_585 .
O15 Na1 N1 N2 143(3) . .
O23 Na1 N1 N2 56(3) 2_585 .
O23 Na1 N1 N2 -124(3) . .
N1 Na1 N1 N2 -7(33) 2_585 .
C1 N1 N2 C2 -1(4) . .
Na1 N1 N2 C2 -164(3) . .
C1 N1 N2 C3 -172(3) . .
Na1 N1 N2 C3 24(4) . .
N12 Ag2 N3 C1 -41(13) . .
O18 Ag2 N3 C1 -179(3) 2_575 .
Ag2 Ag2 N3 C1 119(3) 2_575 .
N12 Ag2 N3 C2 130(12) . .
O18 Ag2 N3 C2 -8(3) 2_575 .
Ag2 Ag2 N3 C2 -70(3) 2_575 .
C6 N4 N5 C7 0(4) . .
C5 N4 N5 C7 179(3) . .
N6 Ag1 N7 C9 -164(16) 2_665 .
N6 Ag1 N7 C8 15(19) 2_665 .
C9 N8 N9 C8 3(4) . .
C10 N8 N9 C8 -180(3) . .
C13 N10 N11 C14 -2(4) . .
C12 N10 N11 C14 -178(3) . .
N3 Ag2 N12 C14 -136(11) . .
O18 Ag2 N12 C14 2(3) 2_575 .
Ag2 Ag2 N12 C14 64(3) 2_575 .
N3 Ag2 N12 C13 51(14) . .
O18 Ag2 N12 C13 -171(4) 2_575 .
Ag2 Ag2 N12 C13 -109(4) 2_575 .
N2 N1 C1 N3 0(4) . .
Na1 N1 C1 N3 167(2) . .
C2 N3 C1 N1 1(4) . .
Ag2 N3 C1 N1 174(2) . .
N1 N2 C2 N3 2(4) . .
C3 N2 C2 N3 173(3) . .
C1 N3 C2 N2 -2(4) . .
Ag2 N3 C2 N2 -174(2) . .
N1 N2 C3 C4 71(3) . .
C2 N2 C3 C4 -99(3) . .
N2 C3 C4 C5 78(3) . .
C6 N4 C5 C4 128(4) . .
N5 N4 C5 C4 -50(4) . .
C3 C4 C5 N4 -59(4) . .
N5 N4 C6 N6 -1(4) . .
C5 N4 C6 N6 -180(3) . .
N4 N5 C7 N6 1(4) . .
N8 N9 C8 N7 -5(5) . .
C9 N7 C8 N9 6(5) . .
Ag1 N7 C8 N9 -173(3) . .
C8 N7 C9 N8 -4(4) . .
Ag1 N7 C9 N8 175(2) . .
N9 N8 C9 N7 1(4) . .
C10 N8 C9 N7 -176(3) . .
N9 N8 C10 C11 68(4) . .
C9 N8 C10 C11 -115(4) . .
N8 C10 C11 C12 -73(4) . .
C13 N10 C12 C11 -97(4) . .
N11 N10 C12 C11 78(4) . .
C10 C11 C12 N10 -60(4) . .
N11 N10 C13 N12 1(5) . .
C12 N10 C13 N12 177(3) . .
C14 N12 C13 N10 1(4) . .
Ag2 N12 C13 N10 175(3) . .
N10 N11 C14 N12 3(4) . .
C13 N12 C14 N11 -2(4) . .
Ag2 N12 C14 N11 -177(3) . .
N4 C6 N6 C7 2(4) . .
N4 C6 N6 Ag1 -177(3) . 2_665
N5 C7 N6 C6 -2(5) . .
N5 C7 N6 Ag1 177(3) . 2_665
